data_4303055
loop_
_publ_author_name
'Xiaoliang Zhao'
'Haiyan He'
'Tuoping Hu'
'Fangna Dai'
'Daofeng Sun'

_publ_contact_author 'Daofeng Sun'
_publ_contact_author_email sdf@sdu.edu.cn
_publ_section_title
;
Interpenetrating Polyhedral MOF with a Primitive Cubic Network Based on
Supermolecular Building Blocks Constructed of a Semirigid C3-Symmetric
Carboxylate Ligand
;
_journal_name_full 'Inorganic Chemistry'
_journal_page_first 8057
_journal_page_last 8059
_journal_paper_doi 10.1021/ic901004m
_journal_volume 48
_journal_year 2009
_chemical_formula_sum 'C14 H20 N4 O5 Zn'
_chemical_formula_weight 389.71
_chemical_name_systematic
; 

 ? 

;
_space_group_IT_number 217
_symmetry_cell_setting cubic
_symmetry_space_group_name_Hall 'I -4 2 3'
_symmetry_space_group_name_H-M 'I -4 3 m'
_atom_sites_solution_hydrogens geom
_atom_sites_solution_primary direct
_atom_sites_solution_secondary difmap
_audit_creation_method SHELXL-97
_cell_angle_alpha 90.00
_cell_angle_beta 90.00
_cell_angle_gamma 90.00
_cell_formula_units_Z 12
_cell_length_a 19.0203(12)
_cell_length_b 19.0203(12)
_cell_length_c 19.0203(12)
_cell_measurement_reflns_used 475
_cell_measurement_temperature 273(2)
_cell_measurement_theta_max 18.49
_cell_measurement_theta_min 3.71
_cell_volume 6881.0(8)
_computing_structure_refinement 'SHELXL-97 (Sheldrick, 1997)'
_computing_structure_solution 'SHELXS-97 (Sheldrick, 1990)'
_diffrn_ambient_temperature 273(2)
_diffrn_measured_fraction_theta_full 0.992
_diffrn_measured_fraction_theta_max 0.992
_diffrn_radiation_monochromator graphite
_diffrn_radiation_source 'fine-focus sealed tube'
_diffrn_radiation_type MoK\a
_diffrn_radiation_wavelength 0.71073
_diffrn_reflns_av_R_equivalents 0.0848
_diffrn_reflns_av_sigmaI/netI 0.0731
_diffrn_reflns_limit_h_max 4
_diffrn_reflns_limit_h_min -20
_diffrn_reflns_limit_k_max 15
_diffrn_reflns_limit_k_min -21
_diffrn_reflns_limit_l_max 10
_diffrn_reflns_limit_l_min -21
_diffrn_reflns_number 4640
_diffrn_reflns_theta_full 23.24
_diffrn_reflns_theta_max 23.24
_diffrn_reflns_theta_min 3.39
_exptl_absorpt_coefficient_mu 1.094
_exptl_absorpt_correction_T_max 0.8985
_exptl_absorpt_correction_T_min 0.8985
_exptl_absorpt_correction_type multi-scan
_exptl_crystal_colour colorless
_exptl_crystal_density_diffrn 1.129
_exptl_crystal_density_method 'not measured'
_exptl_crystal_description block
_exptl_crystal_F_000 2424
_exptl_crystal_size_max 0.10
_exptl_crystal_size_mid 0.10
_exptl_crystal_size_min 0.10
_refine_diff_density_max 1.111
_refine_diff_density_min -0.296
_refine_diff_density_rms 0.110
_refine_ls_abs_structure_details 'Flack H D (1983), Acta Cryst. A39, 876-881'
_refine_ls_abs_structure_Flack 0.15(10)
_refine_ls_extinction_method none
_refine_ls_goodness_of_fit_ref 1.045
_refine_ls_hydrogen_treatment mixed
_refine_ls_matrix_type full
_refine_ls_number_parameters 69
_refine_ls_number_reflns 944
_refine_ls_number_restraints 0
_refine_ls_restrained_S_all 1.045
_refine_ls_R_factor_all 0.1131
_refine_ls_R_factor_gt 0.0842
_refine_ls_shift/su_max 0.001
_refine_ls_shift/su_mean 0.000
_refine_ls_structure_factor_coef Fsqd
_refine_ls_weighting_details 'calc w=1/[\s^2^(Fo^2^)+(0.1655P)^2^+0.0000P] where P=(Fo^2^+2Fc^2^)/3'
_refine_ls_weighting_scheme calc
_refine_ls_wR_factor_gt 0.2406
_refine_ls_wR_factor_ref 0.2605
_reflns_number_gt 597
_reflns_number_total 944
_reflns_threshold_expression >2sigma(I)
_cod_data_source_file ic901004m_si_001_1.cif
_cod_data_source_block 1
_cod_database_code 4303055

loop_
_symmetry_equiv_pos_as_xyz
'x, y, z'
'-x, -y, z'
'-x, y, -z'
'x, -y, -z'
'z, x, y'
'z, -x, -y'
'-z, -x, y'
'-z, x, -y'
'y, z, x'
'-y, z, -x'
'y, -z, -x'
'-y, -z, x'
'y, x, z'
'-y, -x, z'
'y, -x, -z'
'-y, x, -z'
'x, z, y'
'-x, z, -y'
'-x, -z, y'
'x, -z, -y'
'z, y, x'
'z, -y, -x'
'-z, y, -x'
'-z, -y, x'
'x+1/2, y+1/2, z+1/2'
'-x+1/2, -y+1/2, z+1/2'
'-x+1/2, y+1/2, -z+1/2'
'x+1/2, -y+1/2, -z+1/2'
'z+1/2, x+1/2, y+1/2'
'z+1/2, -x+1/2, -y+1/2'
'-z+1/2, -x+1/2, y+1/2'
'-z+1/2, x+1/2, -y+1/2'
'y+1/2, z+1/2, x+1/2'
'-y+1/2, z+1/2, -x+1/2'
'y+1/2, -z+1/2, -x+1/2'
'-y+1/2, -z+1/2, x+1/2'
'y+1/2, x+1/2, z+1/2'
'-y+1/2, -x+1/2, z+1/2'
'y+1/2, -x+1/2, -z+1/2'
'-y+1/2, x+1/2, -z+1/2'
'x+1/2, z+1/2, y+1/2'
'-x+1/2, z+1/2, -y+1/2'
'-x+1/2, -z+1/2, y+1/2'
'x+1/2, -z+1/2, -y+1/2'
'z+1/2, y+1/2, x+1/2'
'z+1/2, -y+1/2, -x+1/2'
'-z+1/2, y+1/2, -x+1/2'
'-z+1/2, -y+1/2, x+1/2'

loop_
_atom_site_label
_atom_site_type_symbol
_atom_site_fract_x
_atom_site_fract_y
_atom_site_fract_z
_atom_site_U_iso_or_equiv
_atom_site_adp_type
_atom_site_occupancy
_atom_site_symmetry_multiplicity
_atom_site_calc_flag
_atom_site_refinement_flags
_atom_site_disorder_assembly
_atom_site_disorder_group
Zn1 Zn 0.5000 0.5000 0.07743(10) 0.0708(9) Uani 1 4 d S . .
N1 N 0.7412(6) 0.7412(6) 0.0853(8) 0.092(4) Uani 1 2 d S . .
N2 N 0.7440(7) 0.8292(5) 0.1708(5) 0.064(4) Uani 1 2 d S . .
C1 C 0.5948(6) 0.5948(6) -0.0070(17) 0.080(5) Uani 1 2 d S . .
C2 C 0.6532(5) 0.6532(5) 0.0088(9) 0.068(4) Uani 1 2 d S . .
C3 C 0.6272(6) 0.7175(6) 0.0442(6) 0.069(3) Uani 1 1 d . . .
H3A H 0.5879 0.7360 0.0175 0.083 Uiso 1 1 calc R . .
H3B H 0.6098 0.7048 0.0904 0.083 Uiso 1 1 calc R . .
C4 C 0.6779(6) 0.7708(7) 0.0517(6) 0.083(4) Uani 1 1 d . . .
H4A H 0.6591 0.8086 0.0804 0.099 Uiso 1 1 calc R . .
H4B H 0.6899 0.7899 0.0060 0.099 Uiso 1 1 calc R . .
C5 C 0.7744(6) 0.7744(6) 0.1474(8) 0.074(5) Uani 1 2 d S . .
O1 O 0.5684(6) 0.5684(6) 0.0576(8) 0.113(5) Uani 1 2 d S . .
O2 O 0.5762(5) 0.5762(5) -0.0593(6) 0.079(4) Uani 1 2 d S . .
O3 O 0.5000 0.5000 0.1861(8) 0.131(7) Uani 1 4 d S . .

loop_
_atom_site_aniso_label
_atom_site_aniso_U_11
_atom_site_aniso_U_22
_atom_site_aniso_U_33
_atom_site_aniso_U_23
_atom_site_aniso_U_13
_atom_site_aniso_U_12
Zn1 0.0826(12) 0.0826(12) 0.0470(12) 0.000 0.000 0.003(2)
N1 0.087(6) 0.087(6) 0.102(10) -0.029(7) -0.029(7) 0.030(8)
N2 0.089(9) 0.052(4) 0.052(4) -0.018(6) -0.007(5) 0.007(5)
C1 0.074(6) 0.074(6) 0.091(14) 0.016(11) 0.016(11) 0.007(8)
C2 0.066(5) 0.066(5) 0.071(10) 0.022(7) 0.022(7) 0.001(7)
C3 0.065(7) 0.081(7) 0.060(6) -0.004(6) -0.014(5) -0.001(6)
C4 0.085(8) 0.097(9) 0.066(7) -0.014(7) -0.018(6) 0.023(7)
C5 0.087(7) 0.087(7) 0.048(9) 0.012(6) 0.012(6) 0.007(10)
O1 0.124(7) 0.124(7) 0.091(10) -0.008(7) -0.008(7) 0.000(10)
O2 0.095(6) 0.095(6) 0.047(7) -0.019(4) -0.019(4) -0.021(7)
O3 0.147(11) 0.147(11) 0.098(11) 0.000 0.000 -0.107(16)

loop_
_atom_type_symbol
_atom_type_description
_atom_type_scat_dispersion_real
_atom_type_scat_dispersion_imag
_atom_type_scat_source
C C 0.0033 0.0016 'International Tables Vol C Tables 4.2.6.8 and 6.1.1.4'
H H 0.0000 0.0000 'International Tables Vol C Tables 4.2.6.8 and 6.1.1.4'
N N 0.0061 0.0033 'International Tables Vol C Tables 4.2.6.8 and 6.1.1.4'
O O 0.0106 0.0060 'International Tables Vol C Tables 4.2.6.8 and 6.1.1.4'
Zn Zn 0.2839 1.4301 'International Tables Vol C Tables 4.2.6.8 and 6.1.1.4'

loop_
_geom_angle_atom_site_label_1
_geom_angle_atom_site_label_2
_geom_angle_atom_site_label_3
_geom_angle
_geom_angle_site_symmetry_1
_geom_angle_site_symmetry_3
_geom_angle_publ_flag
O1 Zn1 O1 156.8(9) 2_665 . ?
O1 Zn1 O3 101.6(5) 2_665 . ?
O1 Zn1 O3 101.6(5) . . ?
O1 Zn1 O2 88.09(8) 2_665 4_565 ?
O1 Zn1 O2 88.09(8) . 4_565 ?
O3 Zn1 O2 99.5(3) . 4_565 ?
O1 Zn1 O2 88.09(8) 2_665 3_655 ?
O1 Zn1 O2 88.09(8) . 3_655 ?
O3 Zn1 O2 99.5(3) . 3_655 ?
O2 Zn1 O2 160.9(7) 4_565 3_655 ?
O1 Zn1 Zn1 78.4(5) 2_665 3_655 ?
O1 Zn1 Zn1 78.4(5) . 3_655 ?
O3 Zn1 Zn1 180.000(1) . 3_655 ?
O2 Zn1 Zn1 80.5(3) 4_565 3_655 ?
O2 Zn1 Zn1 80.5(3) 3_655 3_655 ?
C4 N1 C4 115.9(12) 13 . ?
C4 N1 C5 122.1(6) 13 . ?
C4 N1 C5 122.1(6) . . ?
C5 N2 C5 111.5(17) . 11_566 ?
O2 C1 O1 123.2(15) . . ?
O2 C1 C2 128(2) . . ?
O1 C1 C2 109(2) . . ?
C3 C2 C3 110.3(13) . 13 ?
C3 C2 C1 115.2(8) . . ?
C3 C2 C1 115.2(8) 13 . ?
C4 C3 C2 114.4(11) . . ?
C3 C4 N1 109.2(11) . . ?
N2 C5 N2 128.4(17) . 8_656 ?
N2 C5 N1 115.8(9) . . ?
N2 C5 N1 115.8(9) 8_656 . ?
C1 O1 Zn1 131.7(13) . . ?
C1 O2 Zn1 126.3(13) . 3_655 ?

loop_
_geom_bond_atom_site_label_1
_geom_bond_atom_site_label_2
_geom_bond_distance
_geom_bond_site_symmetry_2
_geom_bond_publ_flag
Zn1 O1 1.877(17) 2_665 ?
Zn1 O1 1.877(17) . ?
Zn1 O3 2.066(16) . ?
Zn1 O2 2.078(13) 4_565 ?
Zn1 O2 2.078(13) 3_655 ?
Zn1 Zn1 2.946(4) 3_655 ?
N1 C4 1.475(12) 13 ?
N1 C4 1.475(12) . ?
N1 C5 1.480(19) . ?
N2 C5 1.273(10) . ?
N2 C5 1.273(10) 11_566 ?
C1 O2 1.12(3) . ?
C1 O1 1.42(3) . ?
C1 C2 1.60(2) . ?
C2 C3 1.481(14) . ?
C2 C3 1.481(14) 13 ?
C3 C4 1.407(15) . ?
C5 N2 1.273(10) 8_656 ?
O2 Zn1 2.078(13) 3_655 ?
